data_1513467
loop_
_publ_author_name
'Fujimoto, Keisuke'
'Yorimitsu, Hideki'
'Osuka, Atsuhiro'

_publ_section_title
;
 Facile Preparation of \b-Haloporphyrins as Useful Precursors of
 \b-Substituted Porphyrins.
;
_journal_issue 3
_journal_name_full 'Organic letters'
_journal_page_first 972
_journal_page_last 975
_journal_paper_doi 10.1021/ol4037049
_journal_volume 16
_journal_year 2014
_chemical_formula_moiety 'C64 H70 N6 Zn'
_chemical_formula_sum 'C69 H79 Cl3 N7 O Zn'
_chemical_formula_weight 1194.11
_chemical_name_systematic
; 
 ? 
;
_space_group_IT_number 2
_symmetry_cell_setting triclinic
_symmetry_Int_Tables_number 2
_symmetry_space_group_name_Hall '-P 1'
_symmetry_space_group_name_H-M 'P -1'
_atom_sites_solution_hydrogens geom
_atom_sites_solution_primary direct
_atom_sites_solution_secondary difmap
_audit_creation_method SHELXL-97
_cell_angle_alpha 111.7558(8)
_cell_angle_beta 102.8420(8)
_cell_angle_gamma 97.3951(11)
_cell_formula_units_Z 2
_cell_length_a 9.4123(2)
_cell_length_b 18.6641(3)
_cell_length_c 20.8623(4)
_cell_measurement_reflns_used 26718
_cell_measurement_temperature 93(2)
_cell_measurement_theta_max 68.27
_cell_measurement_theta_min 4.21
_cell_volume 3227.30(11)
_computing_structure_refinement 'SHELXL-97 (Sheldrick, 1997)'
_computing_structure_solution 'SHELXS-97 (Sheldrick, 1990)'
_diffrn_ambient_temperature 93(2)
_diffrn_detector_area_resol_mean 10.0
_diffrn_measured_fraction_theta_full 0.980
_diffrn_measured_fraction_theta_max 0.980
_diffrn_measurement_device_type 'Rigaku RAXIS-RAPID II'
_diffrn_measurement_method \w
_diffrn_radiation_monochromator graphite
_diffrn_radiation_source 'fine-focus sealed tube'
_diffrn_radiation_type CuK\a
_diffrn_radiation_wavelength 1.54187
_diffrn_reflns_av_R_equivalents 0.0720
_diffrn_reflns_av_sigmaI/netI 0.0901
_diffrn_reflns_limit_h_max 10
_diffrn_reflns_limit_h_min -10
_diffrn_reflns_limit_k_max 21
_diffrn_reflns_limit_k_min -21
_diffrn_reflns_limit_l_max 24
_diffrn_reflns_limit_l_min -24
_diffrn_reflns_number 33685
_diffrn_reflns_theta_full 64.00
_diffrn_reflns_theta_max 64.00
_diffrn_reflns_theta_min 4.21
_exptl_absorpt_coefficient_mu 2.031
_exptl_absorpt_correction_T_max 0.9052
_exptl_absorpt_correction_T_min 0.4299
_exptl_absorpt_correction_type multi-scan
_exptl_absorpt_process_details
; Higashi, T. (1995). Program for 
 Absorption Correction.
 Rigaku Corporation, Tokyo, Japan.
;
_exptl_crystal_colour purple
_exptl_crystal_density_diffrn 1.229
_exptl_crystal_density_method 'not measured'
_exptl_crystal_description prism
_exptl_crystal_F_000 1262
_exptl_crystal_size_max 0.50
_exptl_crystal_size_mid 0.20
_exptl_crystal_size_min 0.05
_refine_diff_density_max 0.743
_refine_diff_density_min -0.670
_refine_diff_density_rms 0.076
_refine_ls_extinction_method none
_refine_ls_goodness_of_fit_ref 1.033
_refine_ls_hydrogen_treatment constr
_refine_ls_matrix_type full
_refine_ls_number_parameters 787
_refine_ls_number_reflns 10471
_refine_ls_number_restraints 84
_refine_ls_restrained_S_all 1.037
_refine_ls_R_factor_all 0.0918
_refine_ls_R_factor_gt 0.0683
_refine_ls_shift/su_max 0.000
_refine_ls_shift/su_mean 0.000
_refine_ls_structure_factor_coef Fsqd
_refine_ls_weighting_details 'calc w=1/[\s^2^(Fo^2^)+(0.1200P)^2^+0.0000P] where P=(Fo^2^+2Fc^2^)/3'
_refine_ls_weighting_scheme calc
_refine_ls_wR_factor_gt 0.1833
_refine_ls_wR_factor_ref 0.2106
_reflns_number_gt 7241
_reflns_number_total 10471
_reflns_threshold_expression >2sigma(I)
_cod_data_source_file ol4037049_si_004.cif
_cod_data_source_block fk0425
_cod_database_code 1513467

loop_
_symmetry_equiv_pos_as_xyz
'x, y, z'
'-x, -y, -z'

loop_
_atom_site_label
_atom_site_type_symbol
_atom_site_fract_x
_atom_site_fract_y
_atom_site_fract_z
_atom_site_U_iso_or_equiv
_atom_site_adp_type
_atom_site_occupancy
_atom_site_symmetry_multiplicity
_atom_site_calc_flag
_atom_site_refinement_flags
_atom_site_disorder_assembly
_atom_site_disorder_group
N1 N 0.5107(3) 0.37754(16) 0.38134(16) 0.0276(7) Uani 1 1 d . . .
N2 N 0.2534(3) 0.25144(17) 0.28452(16) 0.0269(7) Uani 1 1 d . . .
N3 N 0.1849(3) 0.23074(17) 0.40581(16) 0.0273(7) Uani 1 1 d . . .
N4 N 0.4399(3) 0.35780(17) 0.50301(16) 0.0281(7) Uani 1 1 d . . .
N5 N 0.9622(4) 0.5817(2) 0.47337(19) 0.0416(9) Uani 1 1 d . . .
N6 N 0.8264(4) 0.5426(2) 0.71356(17) 0.0396(8) Uani 1 1 d . . .
N7 N -0.2366(4) 0.2696(2) 0.3570(2) 0.0464(9) Uani 1 1 d . . .
C1 C 0.6286(4) 0.4341(2) 0.4354(2) 0.0280(9) Uani 1 1 d . . .
C2 C 0.7184(4) 0.4733(2) 0.40471(19) 0.0263(8) Uani 1 1 d . . .
C3 C 0.6527(4) 0.4398(2) 0.3318(2) 0.0287(9) Uani 1 1 d . . .
H1 H 0.6862 0.4535 0.2972 0.034 Uiso 1 1 calc R . .
C4 C 0.5234(4) 0.3801(2) 0.31758(19) 0.0251(8) Uani 1 1 d . . .
C5 C 0.4247(4) 0.3316(2) 0.2492(2) 0.0270(8) Uani 1 1 d . . .
C6 C 0.2969(4) 0.2732(2) 0.23480(19) 0.0260(8) Uani 1 1 d . . .
C7 C 0.1950(4) 0.2258(2) 0.16429(19) 0.0301(9) Uani 1 1 d . . .
H2 H 0.1996 0.2294 0.1205 0.036 Uiso 1 1 calc R . .
C8 C 0.0913(4) 0.1751(2) 0.1720(2) 0.0298(9) Uani 1 1 d . . .
H3 H 0.0093 0.1361 0.1345 0.036 Uiso 1 1 calc R . .
C9 C 0.1273(4) 0.1909(2) 0.24716(19) 0.0251(8) Uani 1 1 d . . .
C10 C 0.0445(4) 0.1517(2) 0.27774(19) 0.0250(8) Uani 1 1 d . . .
C11 C 0.0711(4) 0.1704(2) 0.3516(2) 0.0277(8) Uani 1 1 d . . .
C12 C -0.0185(4) 0.1321(2) 0.3823(2) 0.0319(9) Uani 1 1 d . . .
H4 H -0.1041 0.0892 0.3565 0.038 Uiso 1 1 calc R . .
C13 C 0.0417(4) 0.1686(2) 0.4552(2) 0.0337(9) Uani 1 1 d . . .
H5 H 0.0063 0.1561 0.4899 0.040 Uiso 1 1 calc R . .
C14 C 0.1696(4) 0.2299(2) 0.4697(2) 0.0282(9) Uani 1 1 d . . .
C15 C 0.2649(4) 0.2798(2) 0.5385(2) 0.0299(9) Uani 1 1 d . . .
C16 C 0.3920(4) 0.3395(2) 0.5539(2) 0.0273(8) Uani 1 1 d . . .
C17 C 0.4902(4) 0.3891(2) 0.6245(2) 0.0300(9) Uani 1 1 d . . .
H6 H 0.4811 0.3887 0.6688 0.036 Uiso 1 1 calc R . .
C18 C 0.5994(4) 0.4369(2) 0.61576(19) 0.0284(9) Uani 1 1 d . . .
C19 C 0.5679(4) 0.4171(2) 0.53967(19) 0.0279(9) Uani 1 1 d . . .
C20 C 0.6559(4) 0.4517(2) 0.5084(2) 0.0277(8) Uani 1 1 d . . .
H7 H 0.7434 0.4914 0.5402 0.033 Uiso 1 1 calc R . .
C21 C 0.4556(4) 0.3467(2) 0.18694(19) 0.0275(9) Uani 1 1 d . . .
C22 C 0.3735(4) 0.3914(2) 0.15950(19) 0.0308(9) Uani 1 1 d . . .
H8 H 0.2937 0.4082 0.1776 0.037 Uiso 1 1 calc R . .
C23 C 0.4074(4) 0.4116(2) 0.1060(2) 0.0308(9) Uani 1 1 d . . .
C24 C 0.5234(4) 0.3832(2) 0.0794(2) 0.0312(9) Uani 1 1 d . . .
H9 H 0.5458 0.3957 0.0420 0.037 Uiso 1 1 calc R . .
C25 C 0.6062(4) 0.3384(2) 0.1047(2) 0.0294(9) Uani 1 1 d . . .
C26 C 0.5693(4) 0.3202(2) 0.15939(19) 0.0305(9) Uani 1 1 d . . .
H10 H 0.6234 0.2891 0.1779 0.037 Uiso 1 1 calc R . .
C27 C 0.3239(5) 0.4634(2) 0.0769(2) 0.0385(10) Uani 1 1 d . . .
C28 C 0.2053(6) 0.4901(3) 0.1142(3) 0.0602(14) Uani 1 1 d . . .
H17 H 0.1550 0.5230 0.0938 0.090 Uiso 1 1 calc R . .
H18 H 0.2534 0.5209 0.1660 0.090 Uiso 1 1 calc R . .
H19 H 0.1314 0.4434 0.1065 0.090 Uiso 1 1 calc R . .
C29 C 0.2473(5) 0.4178(3) -0.0037(2) 0.0487(12) Uani 1 1 d . . .
H20 H 0.1943 0.4513 -0.0221 0.073 Uiso 1 1 calc R . .
H21 H 0.1756 0.3699 -0.0123 0.073 Uiso 1 1 calc R . .
H22 H 0.3228 0.4029 -0.0286 0.073 Uiso 1 1 calc R . .
C30 C 0.4394(5) 0.5385(2) 0.0904(2) 0.0500(12) Uani 1 1 d . . .
H23 H 0.3878 0.5724 0.0720 0.075 Uiso 1 1 calc R . .
H24 H 0.5145 0.5228 0.0655 0.075 Uiso 1 1 calc R . .
H25 H 0.4889 0.5678 0.1424 0.075 Uiso 1 1 calc R . .
C31 C 0.7321(4) 0.3085(2) 0.0759(2) 0.0349(9) Uani 1 1 d . . .
C32 C 0.7629(6) 0.3362(4) 0.0195(3) 0.0749(17) Uani 1 1 d . . .
H26 H 0.8450 0.3151 0.0034 0.112 Uiso 1 1 calc R . .
H27 H 0.7910 0.3943 0.0405 0.112 Uiso 1 1 calc R . .
H28 H 0.6726 0.3172 -0.0217 0.112 Uiso 1 1 calc R . .
C33 C 0.8786(5) 0.3378(3) 0.1383(2) 0.0495(12) Uani 1 1 d . . .
H29 H 0.9594 0.3186 0.1195 0.074 Uiso 1 1 calc R . .
H30 H 0.8648 0.3175 0.1742 0.074 Uiso 1 1 calc R . .
H31 H 0.9046 0.3959 0.1610 0.074 Uiso 1 1 calc R . .
C34 C 0.6936(5) 0.2168(3) 0.0419(3) 0.0722(18) Uani 1 1 d . . .
H32 H 0.7749 0.1979 0.0234 0.108 Uiso 1 1 calc R . .
H33 H 0.6003 0.1969 0.0022 0.108 Uiso 1 1 calc R . .
H34 H 0.6811 0.1976 0.0786 0.108 Uiso 1 1 calc R . .
C35 C -0.0852(4) 0.0831(2) 0.22444(19) 0.0267(8) Uani 1 1 d . . .
C36 C -0.2316(4) 0.0897(2) 0.2170(2) 0.0287(9) Uani 1 1 d . . .
H11 H -0.2525 0.1366 0.2480 0.034 Uiso 1 1 calc R . .
C37 C -0.3486(4) 0.0286(2) 0.16496(19) 0.0280(8) Uani 1 1 d . . .
C38 C -0.3146(4) -0.0395(2) 0.12075(19) 0.0275(8) Uani 1 1 d . . .
H12 H -0.3943 -0.0814 0.0847 0.033 Uiso 1 1 calc R . .
C39 C -0.1693(4) -0.0484(2) 0.12716(19) 0.0255(8) Uani 1 1 d . . .
C40 C -0.0542(4) 0.0141(2) 0.18015(19) 0.0271(8) Uani 1 1 d . . .
H13 H 0.0468 0.0095 0.1861 0.032 Uiso 1 1 calc R . .
C41 C -0.1284(4) -0.1229(2) 0.0776(2) 0.0300(9) Uani 1 1 d . . .
C42 C -0.2670(4) -0.1881(2) 0.0261(2) 0.0358(10) Uani 1 1 d . . .
H35 H -0.2357 -0.2338 -0.0042 0.054 Uiso 1 1 calc R . .
H36 H -0.3291 -0.1680 -0.0046 0.054 Uiso 1 1 calc R . .
H37 H -0.3249 -0.2044 0.0541 0.054 Uiso 1 1 calc R . .
C43 C -0.0315(5) -0.1565(2) 0.1239(2) 0.0390(10) Uani 1 1 d . . .
H38 H 0.0582 -0.1154 0.1571 0.059 Uiso 1 1 calc R . .
H39 H -0.0017 -0.2020 0.0924 0.059 Uiso 1 1 calc R . .
H40 H -0.0892 -0.1735 0.1515 0.059 Uiso 1 1 calc R . .
C44 C -0.0406(4) -0.0982(2) 0.0322(2) 0.0383(10) Uani 1 1 d . . .
H41 H 0.0491 -0.0565 0.0643 0.057 Uiso 1 1 calc R . .
H42 H -0.1040 -0.0782 0.0018 0.057 Uiso 1 1 calc R . .
H43 H -0.0109 -0.1442 0.0014 0.057 Uiso 1 1 calc R . .
C45 C -0.5140(4) 0.0356(2) 0.1540(2) 0.0320(9) Uani 1 1 d . . .
C46 C -0.5310(5) 0.1112(3) 0.2084(3) 0.094(2) Uani 1 1 d . . .
H44 H -0.4864 0.1154 0.2572 0.142 Uiso 1 1 calc R . .
H45 H -0.6377 0.1108 0.2011 0.142 Uiso 1 1 calc R . .
H46 H -0.4802 0.1566 0.2026 0.142 Uiso 1 1 calc R . .
C47 C -0.6064(5) -0.0322(3) 0.1630(3) 0.0626(15) Uani 1 1 d . . .
H47 H -0.6005 -0.0833 0.1279 0.094 Uiso 1 1 calc R . .
H48 H -0.7111 -0.0282 0.1548 0.094 Uiso 1 1 calc R . .
H49 H -0.5664 -0.0284 0.2120 0.094 Uiso 1 1 calc R . .
C48 C -0.5835(5) 0.0298(4) 0.0783(3) 0.0706(16) Uani 1 1 d . . .
H50 H -0.5733 -0.0195 0.0424 0.106 Uiso 1 1 calc R . .
H51 H -0.5320 0.0752 0.0727 0.106 Uiso 1 1 calc R . .
H52 H -0.6899 0.0300 0.0712 0.106 Uiso 1 1 calc R . .
C49 C 0.2365(4) 0.2683(2) 0.60313(19) 0.0282(9) Uani 1 1 d . . .
C50 C 0.1338(4) 0.3019(2) 0.6343(2) 0.0332(9) Uani 1 1 d . . .
H14 H 0.0761 0.3301 0.6132 0.040 Uiso 1 1 calc R . .
C51 C 0.1121(5) 0.2955(2) 0.6964(2) 0.0369(10) Uani 1 1 d . . .
C52 C 0.1988(4) 0.2527(2) 0.7248(2) 0.0356(10) Uani 1 1 d . . .
H15 H 0.1859 0.2475 0.7669 0.043 Uiso 1 1 calc R . .
C53 C 0.3036(4) 0.2172(2) 0.6941(2) 0.0323(9) Uani 1 1 d . . .
C54 C 0.3216(4) 0.2266(2) 0.6334(2) 0.0308(9) Uani 1 1 d . . .
H16 H 0.3933 0.2041 0.6118 0.037 Uiso 1 1 calc R . .
C55 C 0.0049(5) 0.3378(3) 0.7325(3) 0.0489(12) Uani 1 1 d . . .
C56 C 0.0734(6) 0.4272(3) 0.7672(3) 0.0715(16) Uani 1 1 d . . .
H53 H 0.0055 0.4553 0.7909 0.107 Uiso 1 1 calc R . .
H54 H 0.0884 0.4449 0.7299 0.107 Uiso 1 1 calc R . .
H55 H 0.1700 0.4388 0.8031 0.107 Uiso 1 1 calc R . .
C57 C -0.1455(6) 0.3185(3) 0.6771(3) 0.0705(17) Uani 1 1 d . . .
H56 H -0.2140 0.3459 0.7008 0.106 Uiso 1 1 calc R . .
H57 H -0.1877 0.2611 0.6553 0.106 Uiso 1 1 calc R . .
H58 H -0.1321 0.3359 0.6395 0.106 Uiso 1 1 calc R . .
C58 C -0.0224(6) 0.3118(3) 0.7920(3) 0.0678(16) Uani 1 1 d . . .
H59 H -0.0915 0.3403 0.8143 0.102 Uiso 1 1 calc R . .
H60 H 0.0731 0.3241 0.8289 0.102 Uiso 1 1 calc R . .
H61 H -0.0660 0.2546 0.7706 0.102 Uiso 1 1 calc R . .
C59 C 0.3918(5) 0.1701(2) 0.7277(2) 0.0394(10) Uani 1 1 d . . .
C60 C 0.2817(6) 0.0933(3) 0.7136(3) 0.0641(15) Uani 1 1 d . . .
H62 H 0.3356 0.0617 0.7343 0.096 Uiso 1 1 calc R . .
H63 H 0.2374 0.0624 0.6614 0.096 Uiso 1 1 calc R . .
H64 H 0.2021 0.1069 0.7360 0.096 Uiso 1 1 calc R . .
C61 C 0.4581(6) 0.2165(3) 0.8079(3) 0.0688(16) Uani 1 1 d . . .
H65 H 0.5139 0.1852 0.8282 0.103 Uiso 1 1 calc R . .
H66 H 0.3775 0.2282 0.8301 0.103 Uiso 1 1 calc R . .
H67 H 0.5259 0.2662 0.8178 0.103 Uiso 1 1 calc R . .
C62 C 0.5168(6) 0.1469(3) 0.6953(3) 0.0688(16) Uani 1 1 d . . .
H68 H 0.5692 0.1167 0.7184 0.103 Uiso 1 1 calc R . .
H69 H 0.5876 0.1948 0.7031 0.103 Uiso 1 1 calc R . .
H70 H 0.4745 0.1141 0.6433 0.103 Uiso 1 1 calc R . .
C63 C 0.8535(4) 0.5343(2) 0.4435(2) 0.0313(9) Uani 1 1 d . . .
C64 C 0.7255(4) 0.4960(2) 0.67008(19) 0.0287(9) Uani 1 1 d . . .
C65A C 0.558(2) 0.1967(10) 0.4525(10) 0.047(4) Uani 0.448(14) 1 d PU A 1
H71 H 0.6253 0.2445 0.4936 0.056 Uiso 0.448(14) 1 calc PR A 1
H72 H 0.4679 0.1822 0.4665 0.056 Uiso 0.448(14) 1 calc PR A 1
C66A C 0.6340(15) 0.1316(9) 0.4380(9) 0.086(6) Uani 0.448(14) 1 d PU A 1
H73 H 0.6423 0.1130 0.4766 0.129 Uiso 0.448(14) 1 calc PR A 1
H74 H 0.7344 0.1501 0.4359 0.129 Uiso 0.448(14) 1 calc PR A 1
H75 H 0.5766 0.0878 0.3917 0.129 Uiso 0.448(14) 1 calc PR A 1
C65B C 0.534(2) 0.1667(9) 0.4266(9) 0.065(5) Uani 0.552(14) 1 d PU A 2
H76 H 0.5588 0.1178 0.3960 0.078 Uiso 0.552(14) 1 calc PR A 2
H77 H 0.4421 0.1513 0.4383 0.078 Uiso 0.552(14) 1 calc PR A 2
C66B C 0.6584(16) 0.2103(8) 0.4933(6) 0.092(5) Uani 0.552(14) 1 d PU A 2
H78 H 0.6623 0.1813 0.5241 0.138 Uiso 0.552(14) 1 calc PR A 2
H79 H 0.6425 0.2631 0.5190 0.138 Uiso 0.552(14) 1 calc PR A 2
H80 H 0.7531 0.2158 0.4814 0.138 Uiso 0.552(14) 1 calc PR A 2
C67 C -0.0101(4) 0.3580(2) 0.3492(2) 0.0419(11) Uani 1 1 d . . .
H83 H 0.0828 0.3464 0.3708 0.063 Uiso 1 1 calc R . .
H84 H -0.0079 0.4141 0.3753 0.063 Uiso 1 1 calc R . .
H85 H -0.0192 0.3465 0.2985 0.063 Uiso 1 1 calc R . .
C68 C -0.1382(5) 0.3087(2) 0.3537(2) 0.0374(10) Uani 1 1 d . . .
Zn1 Zn 0.36565(5) 0.29249(3) 0.39247(2) 0.02677(18) Uani 1 1 d . A .
O1 O 0.5117(3) 0.21527(15) 0.38946(14) 0.0356(7) Uani 1 1 d U . .
C69A C 0.1589(18) -0.0119(10) 0.4023(7) 0.079(5) Uani 0.560(5) 1 d PDU B 1
H86 H 0.0699 0.0120 0.4035 0.094 Uiso 0.560(5) 1 calc PR B 1
Cl1A Cl 0.2272(7) 0.0011(3) 0.3365(3) 0.1163(19) Uani 0.560(5) 1 d PDU B 1
Cl2A Cl 0.0992(4) -0.11024(18) 0.3839(2) 0.1091(17) Uani 0.560(5) 1 d PDU B 1
Cl3A Cl 0.2888(7) 0.0376(3) 0.4870(2) 0.135(2) Uani 0.560(5) 1 d PDU B 1
Cl1B Cl 0.1666(14) -0.0439(7) 0.3322(6) 0.216(6) Uani 0.440(5) 1 d PDU B 2
Cl2B Cl 0.0583(7) -0.0425(5) 0.4500(5) 0.186(4) Uani 0.440(5) 1 d PDU B 2
Cl3B Cl 0.3751(6) 0.0050(3) 0.4707(3) 0.1003(17) Uani 0.440(5) 1 d PDU . 2
C69B C 0.1960(18) -0.0047(19) 0.4221(10) 0.105(9) Uani 0.440(5) 1 d PDU B 2
H87 H 0.1875 0.0513 0.4339 0.125 Uiso 0.440(5) 1 calc PR B 2

loop_
_atom_site_aniso_label
_atom_site_aniso_U_11
_atom_site_aniso_U_22
_atom_site_aniso_U_33
_atom_site_aniso_U_23
_atom_site_aniso_U_13
_atom_site_aniso_U_12
N1 0.0294(18) 0.0254(16) 0.0251(17) 0.0086(13) 0.0087(14) 0.0009(13)
N2 0.0293(18) 0.0275(16) 0.0250(17) 0.0121(13) 0.0091(14) 0.0044(13)
N3 0.0265(17) 0.0297(16) 0.0252(17) 0.0130(14) 0.0064(14) 0.0011(13)
N4 0.0329(18) 0.0267(16) 0.0240(17) 0.0104(13) 0.0103(14) 0.0016(13)
N5 0.034(2) 0.040(2) 0.043(2) 0.0175(17) 0.0023(17) -0.0043(16)
N6 0.040(2) 0.044(2) 0.0275(19) 0.0101(16) 0.0090(17) 0.0001(17)
N7 0.045(2) 0.0332(19) 0.061(3) 0.0144(18) 0.024(2) 0.0094(17)
C1 0.033(2) 0.0243(18) 0.028(2) 0.0114(16) 0.0111(18) 0.0060(16)
C2 0.027(2) 0.0269(19) 0.025(2) 0.0109(16) 0.0081(17) 0.0036(16)
C3 0.036(2) 0.0243(19) 0.029(2) 0.0132(16) 0.0126(18) 0.0044(16)
C4 0.029(2) 0.0247(18) 0.0219(19) 0.0106(15) 0.0085(16) 0.0037(15)
C5 0.032(2) 0.0269(19) 0.028(2) 0.0150(16) 0.0119(17) 0.0083(16)
C6 0.032(2) 0.0277(19) 0.0204(19) 0.0119(16) 0.0082(16) 0.0065(16)
C7 0.034(2) 0.035(2) 0.0197(19) 0.0095(16) 0.0093(17) 0.0071(18)
C8 0.032(2) 0.028(2) 0.025(2) 0.0087(16) 0.0057(17) 0.0023(16)
C9 0.022(2) 0.0272(19) 0.024(2) 0.0105(16) 0.0059(16) 0.0047(15)
C10 0.0225(19) 0.0244(18) 0.027(2) 0.0085(16) 0.0094(16) 0.0031(15)
C11 0.030(2) 0.0266(19) 0.029(2) 0.0132(16) 0.0127(17) 0.0049(16)
C12 0.032(2) 0.030(2) 0.031(2) 0.0126(17) 0.0090(18) -0.0012(17)
C13 0.038(2) 0.034(2) 0.031(2) 0.0164(18) 0.0134(19) -0.0002(18)
C14 0.034(2) 0.0261(19) 0.028(2) 0.0144(16) 0.0114(18) 0.0061(16)
C15 0.035(2) 0.031(2) 0.029(2) 0.0151(17) 0.0143(18) 0.0042(17)
C16 0.032(2) 0.0263(19) 0.026(2) 0.0103(16) 0.0132(17) 0.0066(16)
C17 0.036(2) 0.033(2) 0.0203(19) 0.0116(16) 0.0095(17) 0.0045(17)
C18 0.031(2) 0.0282(19) 0.022(2) 0.0053(16) 0.0091(17) 0.0052(16)
C19 0.032(2) 0.0274(19) 0.025(2) 0.0113(16) 0.0074(17) 0.0077(16)
C20 0.026(2) 0.0264(19) 0.027(2) 0.0120(16) 0.0037(17) -0.0007(15)
C21 0.031(2) 0.0268(19) 0.0209(19) 0.0100(16) 0.0059(17) -0.0026(16)
C22 0.034(2) 0.032(2) 0.027(2) 0.0121(17) 0.0119(18) 0.0057(17)
C23 0.036(2) 0.032(2) 0.027(2) 0.0134(17) 0.0138(18) 0.0047(17)
C24 0.034(2) 0.039(2) 0.022(2) 0.0132(17) 0.0138(18) 0.0032(18)
C25 0.029(2) 0.032(2) 0.025(2) 0.0092(17) 0.0097(17) 0.0031(17)
C26 0.027(2) 0.034(2) 0.026(2) 0.0097(17) 0.0060(17) 0.0029(17)
C27 0.048(3) 0.043(2) 0.039(2) 0.024(2) 0.024(2) 0.017(2)
C28 0.076(4) 0.082(4) 0.070(3) 0.059(3) 0.046(3) 0.049(3)
C29 0.053(3) 0.058(3) 0.048(3) 0.035(2) 0.014(2) 0.014(2)
C30 0.064(3) 0.045(3) 0.051(3) 0.028(2) 0.018(2) 0.013(2)
C31 0.033(2) 0.044(2) 0.032(2) 0.0177(19) 0.0143(19) 0.0109(19)
C32 0.067(4) 0.134(5) 0.067(4) 0.066(4) 0.043(3) 0.052(4)
C33 0.034(3) 0.063(3) 0.045(3) 0.017(2) 0.013(2) 0.004(2)
C34 0.046(3) 0.050(3) 0.095(4) -0.006(3) 0.038(3) 0.008(2)
C35 0.030(2) 0.0279(19) 0.023(2) 0.0118(16) 0.0086(17) 0.0034(16)
C36 0.031(2) 0.0263(19) 0.030(2) 0.0120(16) 0.0102(17) 0.0069(16)
C37 0.027(2) 0.032(2) 0.027(2) 0.0149(17) 0.0082(17) 0.0045(16)
C38 0.027(2) 0.0258(19) 0.027(2) 0.0100(16) 0.0079(17) 0.0013(16)
C39 0.027(2) 0.0270(19) 0.025(2) 0.0121(16) 0.0092(16) 0.0049(16)
C40 0.023(2) 0.032(2) 0.027(2) 0.0119(16) 0.0094(16) 0.0054(16)
C41 0.030(2) 0.028(2) 0.031(2) 0.0098(17) 0.0126(18) 0.0062(16)
C42 0.030(2) 0.031(2) 0.037(2) 0.0040(18) 0.0110(19) 0.0044(17)
C43 0.048(3) 0.034(2) 0.034(2) 0.0110(18) 0.011(2) 0.0126(19)
C44 0.038(2) 0.037(2) 0.035(2) 0.0087(19) 0.015(2) 0.0053(18)
C45 0.029(2) 0.032(2) 0.033(2) 0.0108(18) 0.0086(18) 0.0071(17)
C46 0.036(3) 0.073(4) 0.111(5) -0.023(4) 0.006(3) 0.017(3)
C47 0.036(3) 0.081(4) 0.088(4) 0.051(3) 0.023(3) 0.015(3)
C48 0.046(3) 0.111(5) 0.077(4) 0.059(4) 0.021(3) 0.025(3)
C49 0.030(2) 0.032(2) 0.024(2) 0.0136(16) 0.0101(17) 0.0026(16)
C50 0.039(2) 0.036(2) 0.030(2) 0.0174(18) 0.0131(19) 0.0089(18)
C51 0.045(3) 0.044(2) 0.039(2) 0.025(2) 0.024(2) 0.019(2)
C52 0.041(2) 0.044(2) 0.033(2) 0.023(2) 0.018(2) 0.013(2)
C53 0.034(2) 0.034(2) 0.033(2) 0.0167(18) 0.0116(19) 0.0073(18)
C54 0.029(2) 0.034(2) 0.034(2) 0.0161(18) 0.0117(18) 0.0092(17)
C55 0.059(3) 0.064(3) 0.053(3) 0.037(3) 0.037(3) 0.035(3)
C56 0.091(4) 0.063(3) 0.085(4) 0.035(3) 0.052(4) 0.039(3)
C57 0.065(4) 0.113(5) 0.090(4) 0.073(4) 0.055(3) 0.058(3)
C58 0.091(4) 0.088(4) 0.071(4) 0.052(3) 0.056(3) 0.057(3)
C59 0.043(3) 0.049(3) 0.037(2) 0.025(2) 0.015(2) 0.016(2)
C60 0.071(4) 0.056(3) 0.079(4) 0.045(3) 0.017(3) 0.013(3)
C61 0.087(4) 0.076(4) 0.048(3) 0.032(3) 0.005(3) 0.039(3)
C62 0.067(4) 0.102(4) 0.079(4) 0.064(4) 0.035(3) 0.049(3)
C63 0.037(2) 0.034(2) 0.029(2) 0.0188(18) 0.0121(19) 0.0091(19)
C64 0.033(2) 0.035(2) 0.020(2) 0.0127(17) 0.0126(18) 0.0064(18)
C65A 0.051(9) 0.052(10) 0.043(10) 0.037(8) -0.005(8) 0.011(8)
C66A 0.085(10) 0.113(13) 0.128(14) 0.092(12) 0.061(10) 0.069(9)
C65B 0.081(11) 0.058(10) 0.071(12) 0.037(7) 0.025(9) 0.025(8)
C66B 0.140(12) 0.115(11) 0.046(7) 0.036(7) 0.039(8) 0.084(9)
C67 0.042(3) 0.042(2) 0.044(3) 0.017(2) 0.019(2) 0.007(2)
C68 0.040(3) 0.028(2) 0.037(2) 0.0073(18) 0.010(2) 0.0076(19)
Zn1 0.0294(3) 0.0262(3) 0.0237(3) 0.0107(2) 0.0080(2) 0.0018(2)
O1 0.0367(16) 0.0334(14) 0.0384(16) 0.0163(13) 0.0100(13) 0.0108(12)
C69A 0.089(9) 0.086(10) 0.049(9) 0.019(8) 0.006(8) 0.031(8)
Cl1A 0.159(5) 0.131(4) 0.079(3) 0.049(3) 0.030(3) 0.094(4)
Cl2A 0.096(3) 0.0583(19) 0.131(3) 0.0195(19) -0.001(2) -0.0025(15)
Cl3A 0.162(5) 0.091(3) 0.095(3) 0.025(2) -0.022(3) -0.010(3)
Cl1B 0.224(10) 0.240(11) 0.133(6) 0.018(8) 0.028(6) 0.102(9)
Cl2B 0.183(6) 0.212(8) 0.248(8) 0.180(7) 0.080(5) 0.035(5)
Cl3B 0.100(4) 0.095(3) 0.102(3) 0.046(3) 0.011(3) 0.028(3)
C69B 0.127(15) 0.084(12) 0.059(11) 0.027(9) -0.038(9) 0.004(10)

loop_
_atom_type_symbol
_atom_type_description
_atom_type_scat_dispersion_real
_atom_type_scat_dispersion_imag
_atom_type_scat_source
C C 0.0181 0.0091 'International Tables Vol C Tables 4.2.6.8 and 6.1.1.4'
H H 0.0000 0.0000 'International Tables Vol C Tables 4.2.6.8 and 6.1.1.4'
N N 0.0311 0.0180 'International Tables Vol C Tables 4.2.6.8 and 6.1.1.4'
Zn Zn -1.5491 0.6778 'International Tables Vol C Tables 4.2.6.8 and 6.1.1.4'
O O 0.0492 0.0322 'International Tables Vol C Tables 4.2.6.8 and 6.1.1.4'
Cl Cl 0.3639 0.7018 'International Tables Vol C Tables 4.2.6.8 and 6.1.1.4'

loop_
_geom_angle_atom_site_label_1
_geom_angle_atom_site_label_2
_geom_angle_atom_site_label_3
_geom_angle
_geom_angle_site_symmetry_3
C1 N1 C4 106.7(3) .
C1 N1 Zn1 125.7(2) .
C4 N1 Zn1 126.8(2) .
C6 N2 C9 106.6(3) .
C6 N2 Zn1 127.1(2) .
C9 N2 Zn1 126.1(2) .
C14 N3 C11 106.1(3) .
C14 N3 Zn1 126.6(2) .
C11 N3 Zn1 126.0(2) .
C19 N4 C16 106.6(3) .
C19 N4 Zn1 125.3(2) .
C16 N4 Zn1 126.7(2) .
N1 C1 C20 125.2(3) .
N1 C1 C2 109.4(3) .
C20 C1 C2 125.3(3) .
C3 C2 C63 126.6(3) .
C3 C2 C1 107.1(3) .
C63 C2 C1 126.3(3) .
C2 C3 C4 106.8(3) .
C2 C3 H1 126.6 .
C4 C3 H1 126.6 .
N1 C4 C5 124.9(3) .
N1 C4 C3 110.0(3) .
C5 C4 C3 125.1(3) .
C4 C5 C6 125.5(3) .
C4 C5 C21 116.2(3) .
C6 C5 C21 118.2(3) .
N2 C6 C5 125.8(3) .
N2 C6 C7 109.8(3) .
C5 C6 C7 124.4(3) .
C8 C7 C6 106.9(3) .
C8 C7 H2 126.6 .
C6 C7 H2 126.6 .
C7 C8 C9 107.5(3) .
C7 C8 H3 126.2 .
C9 C8 H3 126.2 .
N2 C9 C10 125.5(3) .
N2 C9 C8 109.2(3) .
C10 C9 C8 125.3(3) .
C11 C10 C9 126.0(3) .
C11 C10 C35 118.5(3) .
C9 C10 C35 115.5(3) .
N3 C11 C10 124.7(3) .
N3 C11 C12 109.8(3) .
C10 C11 C12 125.4(3) .
C13 C12 C11 107.3(3) .
C13 C12 H4 126.3 .
C11 C12 H4 126.3 .
C12 C13 C14 106.9(3) .
C12 C13 H5 126.6 .
C14 C13 H5 126.6 .
N3 C14 C15 125.4(3) .
N3 C14 C13 109.8(3) .
C15 C14 C13 124.8(3) .
C14 C15 C16 125.7(3) .
C14 C15 C49 118.7(3) .
C16 C15 C49 115.5(3) .
N4 C16 C15 124.8(3) .
N4 C16 C17 110.1(3) .
C15 C16 C17 125.1(3) .
C18 C17 C16 106.6(3) .
C18 C17 H6 126.7 .
C16 C17 H6 126.7 .
C17 C18 C64 128.2(3) .
C17 C18 C19 107.5(3) .
C64 C18 C19 124.3(3) .
N4 C19 C20 125.6(3) .
N4 C19 C18 109.2(3) .
C20 C19 C18 125.2(3) .
C1 C20 C19 126.5(3) .
C1 C20 H7 116.7 .
C19 C20 H7 116.7 .
C26 C21 C22 119.9(3) .
C26 C21 C5 120.8(3) .
C22 C21 C5 119.2(3) .
C23 C22 C21 120.5(4) .
C23 C22 H8 119.7 .
C21 C22 H8 119.7 .
C22 C23 C24 117.6(4) .
C22 C23 C27 121.9(4) .
C24 C23 C27 120.4(3) .
C25 C24 C23 123.5(3) .
C25 C24 H9 118.2 .
C23 C24 H9 118.2 .
C24 C25 C26 116.9(4) .
C24 C25 C31 123.2(3) .
C26 C25 C31 120.0(3) .
C21 C26 C25 121.5(4) .
C21 C26 H10 119.3 .
C25 C26 H10 119.3 .
C29 C27 C28 108.5(4) .
C29 C27 C23 109.8(3) .
C28 C27 C23 112.5(3) .
C29 C27 C30 109.5(3) .
C28 C27 C30 108.2(4) .
C23 C27 C30 108.4(3) .
C27 C28 H17 109.5 .
C27 C28 H18 109.5 .
H17 C28 H18 109.5 .
C27 C28 H19 109.5 .
H17 C28 H19 109.5 .
H18 C28 H19 109.5 .
C27 C29 H20 109.5 .
C27 C29 H21 109.5 .
H20 C29 H21 109.5 .
C27 C29 H22 109.5 .
H20 C29 H22 109.5 .
H21 C29 H22 109.5 .
C27 C30 H23 109.5 .
C27 C30 H24 109.5 .
H23 C30 H24 109.5 .
C27 C30 H25 109.5 .
H23 C30 H25 109.5 .
H24 C30 H25 109.5 .
C32 C31 C25 113.6(4) .
C32 C31 C33 107.3(4) .
C25 C31 C33 109.8(3) .
C32 C31 C34 108.1(4) .
C25 C31 C34 109.8(3) .
C33 C31 C34 108.1(4) .
C31 C32 H26 109.5 .
C31 C32 H27 109.5 .
H26 C32 H27 109.5 .
C31 C32 H28 109.5 .
H26 C32 H28 109.5 .
H27 C32 H28 109.5 .
C31 C33 H29 109.5 .
C31 C33 H30 109.5 .
H29 C33 H30 109.5 .
C31 C33 H31 109.5 .
H29 C33 H31 109.5 .
H30 C33 H31 109.5 .
C31 C34 H32 109.5 .
C31 C34 H33 109.5 .
H32 C34 H33 109.5 .
C31 C34 H34 109.5 .
H32 C34 H34 109.5 .
H33 C34 H34 109.5 .
C36 C35 C40 119.9(3) .
C36 C35 C10 121.2(3) .
C40 C35 C10 118.8(3) .
C35 C36 C37 120.6(3) .
C35 C36 H11 119.7 .
C37 C36 H11 119.7 .
C36 C37 C38 118.4(3) .
C36 C37 C45 121.6(3) .
C38 C37 C45 120.0(3) .
C39 C38 C37 122.5(3) .
C39 C38 H12 118.7 .
C37 C38 H12 118.7 .
C38 C39 C40 117.7(3) .
C38 C39 C41 123.5(3) .
C40 C39 C41 118.8(3) .
C35 C40 C39 120.9(3) .
C35 C40 H13 119.6 .
C39 C40 H13 119.6 .
C42 C41 C43 108.4(3) .
C42 C41 C44 108.3(3) .
C43 C41 C44 109.9(3) .
C42 C41 C39 112.4(3) .
C43 C41 C39 109.7(3) .
C44 C41 C39 108.2(3) .
C41 C42 H35 109.5 .
C41 C42 H36 109.5 .
H35 C42 H36 109.5 .
C41 C42 H37 109.5 .
H35 C42 H37 109.5 .
H36 C42 H37 109.5 .
C41 C43 H38 109.5 .
C41 C43 H39 109.5 .
H38 C43 H39 109.5 .
C41 C43 H40 109.5 .
H38 C43 H40 109.5 .
H39 C43 H40 109.5 .
C41 C44 H41 109.5 .
C41 C44 H42 109.5 .
H41 C44 H42 109.5 .
C41 C44 H43 109.5 .
H41 C44 H43 109.5 .
H42 C44 H43 109.5 .
C46 C45 C48 109.0(4) .
C46 C45 C47 106.0(4) .
C48 C45 C47 107.9(4) .
C46 C45 C37 112.9(3) .
C48 C45 C37 110.9(3) .
C47 C45 C37 109.8(3) .
C45 C46 H44 109.5 .
C45 C46 H45 109.5 .
H44 C46 H45 109.5 .
C45 C46 H46 109.5 .
H44 C46 H46 109.5 .
H45 C46 H46 109.5 .
C45 C47 H47 109.5 .
C45 C47 H48 109.5 .
H47 C47 H48 109.5 .
C45 C47 H49 109.5 .
H47 C47 H49 109.5 .
H48 C47 H49 109.5 .
C45 C48 H50 109.5 .
C45 C48 H51 109.5 .
H50 C48 H51 109.5 .
C45 C48 H52 109.5 .
H50 C48 H52 109.5 .
H51 C48 H52 109.5 .
C50 C49 C54 119.8(3) .
C50 C49 C15 120.7(3) .
C54 C49 C15 119.4(3) .
C49 C50 C51 121.4(4) .
C49 C50 H14 119.3 .
C51 C50 H14 119.3 .
C50 C51 C52 117.0(4) .
C50 C51 C55 120.3(4) .
C52 C51 C55 122.6(4) .
C53 C52 C51 123.0(4) .
C53 C52 H15 118.5 .
C51 C52 H15 118.5 .
C54 C53 C52 117.3(4) .
C54 C53 C59 122.9(4) .
C52 C53 C59 119.8(3) .
C53 C54 C49 121.4(4) .
C53 C54 H16 119.3 .
C49 C54 H16 119.3 .
C57 C55 C51 109.9(4) .
C57 C55 C56 110.4(4) .
C51 C55 C56 108.5(4) .
C57 C55 C58 107.7(4) .
C51 C55 C58 111.7(4) .
C56 C55 C58 108.5(4) .
C55 C56 H53 109.5 .
C55 C56 H54 109.5 .
H53 C56 H54 109.5 .
C55 C56 H55 109.5 .
H53 C56 H55 109.5 .
H54 C56 H55 109.5 .
C55 C57 H56 109.5 .
C55 C57 H57 109.5 .
H56 C57 H57 109.5 .
C55 C57 H58 109.5 .
H56 C57 H58 109.5 .
H57 C57 H58 109.5 .
C55 C58 H59 109.5 .
C55 C58 H60 109.5 .
H59 C58 H60 109.5 .
C55 C58 H61 109.5 .
H59 C58 H61 109.5 .
H60 C58 H61 109.5 .
C61 C59 C62 108.6(4) .
C61 C59 C53 111.0(4) .
C62 C59 C53 112.8(3) .
C61 C59 C60 108.5(4) .
C62 C59 C60 108.0(4) .
C53 C59 C60 107.8(3) .
C59 C60 H62 109.5 .
C59 C60 H63 109.5 .
H62 C60 H63 109.5 .
C59 C60 H64 109.5 .
H62 C60 H64 109.5 .
H63 C60 H64 109.5 .
C59 C61 H65 109.5 .
C59 C61 H66 109.5 .
H65 C61 H66 109.5 .
C59 C61 H67 109.5 .
H65 C61 H67 109.5 .
H66 C61 H67 109.5 .
C59 C62 H68 109.5 .
C59 C62 H69 109.5 .
H68 C62 H69 109.5 .
C59 C62 H70 109.5 .
H68 C62 H70 109.5 .
H69 C62 H70 109.5 .
N5 C63 C2 178.4(5) .
N6 C64 C18 179.3(4) .
C66A C65A O1 112.0(15) .
C66A C65A H71 109.2 .
O1 C65A H71 109.2 .
C66A C65A H72 109.2 .
O1 C65A H72 109.2 .
H71 C65A H72 107.9 .
C65A C66A H73 109.5 .
C65A C66A H74 109.5 .
H73 C66A H74 109.5 .
C65A C66A H75 109.5 .
H73 C66A H75 109.5 .
H74 C66A H75 109.5 .
O1 C65B C66B 109.0(13) .
O1 C65B H76 109.9 .
C66B C65B H76 109.9 .
O1 C65B H77 109.9 .
C66B C65B H77 109.9 .
H76 C65B H77 108.3 .
C65B C66B H78 109.5 .
C65B C66B H79 109.5 .
H78 C66B H79 109.5 .
C65B C66B H80 109.5 .
H78 C66B H80 109.5 .
H79 C66B H80 109.5 .
C68 C67 H83 109.5 .
C68 C67 H84 109.5 .
H83 C67 H84 109.5 .
C68 C67 H85 109.5 .
H83 C67 H85 109.5 .
H84 C67 H85 109.5 .
N7 C68 C67 179.0(4) .
N2 Zn1 N3 89.19(12) .
N2 Zn1 N4 163.07(12) .
N3 Zn1 N4 88.56(12) .
N2 Zn1 N1 88.61(12) .
N3 Zn1 N1 163.91(12) .
N4 Zn1 N1 88.92(12) .
N2 Zn1 O1 100.82(11) .
N3 Zn1 O1 100.53(11) .
N4 Zn1 O1 96.09(11) .
N1 Zn1 O1 95.54(11) .
C65B O1 C65A 23.5(8) .
C65B O1 Zn1 130.3(9) .
C65A O1 Zn1 117.9(9) .
Cl2A C69A Cl1A 112.4(9) .
Cl2A C69A Cl3A 110.6(10) .
Cl1A C69A Cl3A 111.6(8) .
Cl2A C69A H86 107.3 .
Cl1A C69A H86 107.3 .
Cl3A C69A H86 107.3 .
C69B Cl3B Cl3B 170.5(12) 2_656
Cl1B C69B Cl2B 114.7(13) .
Cl1B C69B Cl3B 114.0(13) .
Cl2B C69B Cl3B 115.1(12) .
Cl1B C69B H87 103.7 .
Cl2B C69B H87 103.7 .
Cl3B C69B H87 103.7 .

loop_
_geom_bond_atom_site_label_1
_geom_bond_atom_site_label_2
_geom_bond_distance
_geom_bond_site_symmetry_2
N1 C1 1.370(4) .
N1 C4 1.380(4) .
N1 Zn1 2.072(3) .
N2 C6 1.367(4) .
N2 C9 1.373(4) .
N2 Zn1 2.057(3) .
N3 C14 1.378(4) .
N3 C11 1.379(4) .
N3 Zn1 2.060(3) .
N4 C19 1.372(4) .
N4 C16 1.375(4) .
N4 Zn1 2.067(3) .
N5 C63 1.137(5) .
N6 C64 1.140(4) .
N7 C68 1.135(5) .
C1 C20 1.387(5) .
C1 C2 1.446(5) .
C2 C3 1.365(5) .
C2 C63 1.433(5) .
C3 C4 1.434(5) .
C3 H1 0.9500 .
C4 C5 1.398(5) .
C5 C6 1.408(5) .
C5 C21 1.507(5) .
C6 C7 1.434(5) .
C7 C8 1.348(5) .
C7 H2 0.9500 .
C8 C9 1.434(5) .
C8 H3 0.9500 .
C9 C10 1.404(5) .
C10 C11 1.402(5) .
C10 C35 1.517(5) .
C11 C12 1.434(5) .
C12 C13 1.359(5) .
C12 H4 0.9500 .
C13 C14 1.440(5) .
C13 H5 0.9500 .
C14 C15 1.397(5) .
C15 C16 1.413(5) .
C15 C49 1.515(5) .
C16 C17 1.429(5) .
C17 C18 1.361(5) .
C17 H6 0.9500 .
C18 C64 1.431(5) .
C18 C19 1.440(5) .
C19 C20 1.394(5) .
C20 H7 0.9500 .
C21 C26 1.385(5) .
C21 C22 1.395(5) .
C22 C23 1.388(5) .
C22 H8 0.9500 .
C23 C24 1.408(5) .
C23 C27 1.531(5) .
C24 C25 1.377(5) .
C24 H9 0.9500 .
C25 C26 1.405(5) .
C25 C31 1.521(5) .
C26 H10 0.9500 .
C27 C29 1.522(6) .
C27 C28 1.530(5) .
C27 C30 1.551(5) .
C28 H17 0.9800 .
C28 H18 0.9800 .
C28 H19 0.9800 .
C29 H20 0.9800 .
C29 H21 0.9800 .
C29 H22 0.9800 .
C30 H23 0.9800 .
C30 H24 0.9800 .
C30 H25 0.9800 .
C31 C32 1.516(6) .
C31 C33 1.542(5) .
C31 C34 1.545(6) .
C32 H26 0.9800 .
C32 H27 0.9800 .
C32 H28 0.9800 .
C33 H29 0.9800 .
C33 H30 0.9800 .
C33 H31 0.9800 .
C34 H32 0.9800 .
C34 H33 0.9800 .
C34 H34 0.9800 .
C35 C36 1.379(5) .
C35 C40 1.390(5) .
C36 C37 1.386(5) .
C36 H11 0.9500 .
C37 C38 1.391(5) .
C37 C45 1.552(5) .
C38 C39 1.382(5) .
C38 H12 0.9500 .
C39 C40 1.394(5) .
C39 C41 1.548(5) .
C40 H13 0.9500 .
C41 C42 1.528(5) .
C41 C43 1.538(5) .
C41 C44 1.538(5) .
C42 H35 0.9800 .
C42 H36 0.9800 .
C42 H37 0.9800 .
C43 H38 0.9800 .
C43 H39 0.9800 .
C43 H40 0.9800 .
C44 H41 0.9800 .
C44 H42 0.9800 .
C44 H43 0.9800 .
C45 C46 1.503(6) .
C45 C48 1.525(6) .
C45 C47 1.537(5) .
C46 H44 0.9800 .
C46 H45 0.9800 .
C46 H46 0.9800 .
C47 H47 0.9800 .
C47 H48 0.9800 .
C47 H49 0.9800 .
C48 H50 0.9800 .
C48 H51 0.9800 .
C48 H52 0.9800 .
C49 C50 1.373(5) .
C49 C54 1.396(5) .
C50 C51 1.400(5) .
C50 H14 0.9500 .
C51 C52 1.401(5) .
C51 C55 1.520(6) .
C52 C53 1.399(5) .
C52 H15 0.9500 .
C53 C54 1.384(5) .
C53 C59 1.528(5) .
C54 H16 0.9500 .
C55 C57 1.517(7) .
C55 C56 1.532(7) .
C55 C58 1.549(6) .
C56 H53 0.9800 .
C56 H54 0.9800 .
C56 H55 0.9800 .
C57 H56 0.9800 .
C57 H57 0.9800 .
C57 H58 0.9800 .
C58 H59 0.9800 .
C58 H60 0.9800 .
C58 H61 0.9800 .
C59 C61 1.505(6) .
C59 C62 1.515(6) .
C59 C60 1.545(6) .
C60 H62 0.9800 .
C60 H63 0.9800 .
C60 H64 0.9800 .
C61 H65 0.9800 .
C61 H66 0.9800 .
C61 H67 0.9800 .
C62 H68 0.9800 .
C62 H69 0.9800 .
C62 H70 0.9800 .
C65A C66A 1.46(3) .
C65A O1 1.470(19) .
C65A H71 0.9900 .
C65A H72 0.9900 .
C66A H73 0.9800 .
C66A H74 0.9800 .
C66A H75 0.9800 .
C65B O1 1.40(2) .
C65B C66B 1.47(2) .
C65B H76 0.9900 .
C65B H77 0.9900 .
C66B H78 0.9800 .
C66B H79 0.9800 .
C66B H80 0.9800 .
C67 C68 1.462(5) .
C67 H83 0.9800 .
C67 H84 0.9800 .
C67 H85 0.9800 .
Zn1 O1 2.110(3) .
C69A Cl2A 1.717(17) .
C69A Cl1A 1.719(13) .
C69A Cl3A 1.736(14) .
C69A H86 1.0000 .
Cl1B C69B 1.682(17) .
Cl2B C69B 1.710(17) .
Cl3B C69B 1.711(18) .
Cl3B Cl3B 2.462(10) 2_656
C69B H87 1.0000 .

loop_
_geom_torsion_atom_site_label_1
_geom_torsion_atom_site_label_2
_geom_torsion_atom_site_label_3
_geom_torsion_atom_site_label_4
_geom_torsion
_geom_torsion_site_symmetry_1
C4 N1 C1 C20 178.9(3) .
Zn1 N1 C1 C20 -10.9(5) .
C4 N1 C1 C2 -0.1(4) .
Zn1 N1 C1 C2 170.2(2) .
N1 C1 C2 C3 0.2(4) .
C20 C1 C2 C3 -178.8(4) .
N1 C1 C2 C63 -178.2(3) .
C20 C1 C2 C63 2.9(6) .
C63 C2 C3 C4 178.2(4) .
C1 C2 C3 C4 -0.2(4) .
C1 N1 C4 C5 179.9(3) .
Zn1 N1 C4 C5 9.8(5) .
C1 N1 C4 C3 0.0(4) .
Zn1 N1 C4 C3 -170.1(2) .
C2 C3 C4 N1 0.1(4) .
C2 C3 C4 C5 -179.8(4) .
N1 C4 C5 C6 0.6(6) .
C3 C4 C5 C6 -179.5(3) .
N1 C4 C5 C21 177.5(3) .
C3 C4 C5 C21 -2.6(5) .
C9 N2 C6 C5 -177.6(3) .
Zn1 N2 C6 C5 -3.5(5) .
C9 N2 C6 C7 0.6(4) .
Zn1 N2 C6 C7 174.7(2) .
C4 C5 C6 N2 -4.0(6) .
C21 C5 C6 N2 179.2(3) .
C4 C5 C6 C7 178.1(4) .
C21 C5 C6 C7 1.3(5) .
N2 C6 C7 C8 -0.5(4) .
C5 C6 C7 C8 177.7(3) .
C6 C7 C8 C9 0.3(4) .
C6 N2 C9 C10 -179.1(3) .
Zn1 N2 C9 C10 6.7(5) .
C6 N2 C9 C8 -0.4(4) .
Zn1 N2 C9 C8 -174.6(2) .
C7 C8 C9 N2 0.0(4) .
C7 C8 C9 C10 178.7(3) .
N2 C9 C10 C11 3.9(6) .
C8 C9 C10 C11 -174.6(4) .
N2 C9 C10 C35 -176.3(3) .
C8 C9 C10 C35 5.2(5) .
C14 N3 C11 C10 178.9(3) .
Zn1 N3 C11 C10 -13.0(5) .
C14 N3 C11 C12 1.1(4) .
Zn1 N3 C11 C12 169.1(2) .
C9 C10 C11 N3 -0.5(6) .
C35 C10 C11 N3 179.7(3) .
C9 C10 C11 C12 177.0(4) .
C35 C10 C11 C12 -2.7(5) .
N3 C11 C12 C13 -0.6(4) .
C10 C11 C12 C13 -178.5(4) .
C11 C12 C13 C14 0.0(4) .
C11 N3 C14 C15 177.8(4) .
Zn1 N3 C14 C15 9.8(5) .
C11 N3 C14 C13 -1.1(4) .
Zn1 N3 C14 C13 -169.1(2) .
C12 C13 C14 N3 0.7(4) .
C12 C13 C14 C15 -178.2(4) .
N3 C14 C15 C16 0.3(6) .
C13 C14 C15 C16 179.1(4) .
N3 C14 C15 C49 -177.0(3) .
C13 C14 C15 C49 1.7(6) .
C19 N4 C16 C15 -178.5(3) .
Zn1 N4 C16 C15 -11.7(5) .
C19 N4 C16 C17 1.0(4) .
Zn1 N4 C16 C17 167.8(2) .
C14 C15 C16 N4 0.7(6) .
C49 C15 C16 N4 178.1(3) .
C14 C15 C16 C17 -178.7(4) .
C49 C15 C16 C17 -1.3(5) .
N4 C16 C17 C18 -0.9(4) .
C15 C16 C17 C18 178.6(4) .
C16 C17 C18 C64 -178.9(4) .
C16 C17 C18 C19 0.4(4) .
C16 N4 C19 C20 177.8(3) .
Zn1 N4 C19 C20 10.8(5) .
C16 N4 C19 C18 -0.7(4) .
Zn1 N4 C19 C18 -167.8(2) .
C17 C18 C19 N4 0.2(4) .
C64 C18 C19 N4 179.5(3) .
C17 C18 C19 C20 -178.4(4) .
C64 C18 C19 C20 0.9(6) .
N1 C1 C20 C19 -1.7(6) .
C2 C1 C20 C19 177.1(4) .
N4 C19 C20 C1 1.7(6) .
C18 C19 C20 C1 -180.0(4) .
C4 C5 C21 C26 77.1(4) .
C6 C5 C21 C26 -105.7(4) .
C4 C5 C21 C22 -99.5(4) .
C6 C5 C21 C22 77.6(4) .
C26 C21 C22 C23 -1.8(5) .
C5 C21 C22 C23 174.9(3) .
C21 C22 C23 C24 2.0(5) .
C21 C22 C23 C27 -177.4(3) .
C22 C23 C24 C25 -1.5(6) .
C27 C23 C24 C25 177.9(3) .
C23 C24 C25 C26 0.7(6) .
C23 C24 C25 C31 -179.6(3) .
C22 C21 C26 C25 1.0(5) .
C5 C21 C26 C25 -175.6(3) .
C24 C25 C26 C21 -0.5(5) .
C31 C25 C26 C21 179.9(3) .
C22 C23 C27 C29 -119.9(4) .
C24 C23 C27 C29 60.7(5) .
C22 C23 C27 C28 1.0(5) .
C24 C23 C27 C28 -178.3(4) .
C22 C23 C27 C30 120.6(4) .
C24 C23 C27 C30 -58.8(5) .
C24 C25 C31 C32 3.0(6) .
C26 C25 C31 C32 -177.4(4) .
C24 C25 C31 C33 123.1(4) .
C26 C25 C31 C33 -57.3(5) .
C24 C25 C31 C34 -118.2(4) .
C26 C25 C31 C34 61.5(5) .
C11 C10 C35 C36 72.9(5) .
C9 C10 C35 C36 -106.9(4) .
C11 C10 C35 C40 -110.2(4) .
C9 C10 C35 C40 70.0(4) .
C40 C35 C36 C37 -1.1(5) .
C10 C35 C36 C37 175.8(3) .
C35 C36 C37 C38 0.3(5) .
C35 C36 C37 C45 -178.0(3) .
C36 C37 C38 C39 0.4(5) .
C45 C37 C38 C39 178.8(3) .
C37 C38 C39 C40 -0.3(5) .
C37 C38 C39 C41 -178.7(3) .
C36 C35 C40 C39 1.2(5) .
C10 C35 C40 C39 -175.8(3) .
C38 C39 C40 C35 -0.5(5) .
C41 C39 C40 C35 178.0(3) .
C38 C39 C41 C42 -5.7(5) .
C40 C39 C41 C42 176.0(3) .
C38 C39 C41 C43 -126.3(4) .
C40 C39 C41 C43 55.4(4) .
C38 C39 C41 C44 113.8(4) .
C40 C39 C41 C44 -64.5(4) .
C36 C37 C45 C46 -4.4(6) .
C38 C37 C45 C46 177.3(4) .
C36 C37 C45 C48 118.3(4) .
C38 C37 C45 C48 -60.0(5) .
C36 C37 C45 C47 -122.5(4) .
C38 C37 C45 C47 59.2(5) .
C14 C15 C49 C50 -83.7(5) .
C16 C15 C49 C50 98.7(4) .
C14 C15 C49 C54 99.6(4) .
C16 C15 C49 C54 -78.1(4) .
C54 C49 C50 C51 0.3(6) .
C15 C49 C50 C51 -176.5(3) .
C49 C50 C51 C52 -0.7(6) .
C49 C50 C51 C55 176.0(4) .
C50 C51 C52 C53 0.1(6) .
C55 C51 C52 C53 -176.5(4) .
C51 C52 C53 C54 0.8(6) .
C51 C52 C53 C59 -178.9(4) .
C52 C53 C54 C49 -1.3(6) .
C59 C53 C54 C49 178.5(3) .
C50 C49 C54 C53 0.8(6) .
C15 C49 C54 C53 177.5(3) .
C50 C51 C55 C57 51.0(5) .
C52 C51 C55 C57 -132.5(4) .
C50 C51 C55 C56 -69.9(5) .
C52 C51 C55 C56 106.6(5) .
C50 C51 C55 C58 170.5(4) .
C52 C51 C55 C58 -13.0(6) .
C54 C53 C59 C61 131.5(4) .
C52 C53 C59 C61 -48.8(5) .
C54 C53 C59 C62 9.4(6) .
C52 C53 C59 C62 -170.9(4) .
C54 C53 C59 C60 -109.8(4) .
C52 C53 C59 C60 69.9(5) .
C3 C2 C63 N5 -56(16) .
C1 C2 C63 N5 122(16) .
C17 C18 C64 N6 59(40) .
C19 C18 C64 N6 -120(40) .
C6 N2 Zn1 N3 173.2(3) .
C9 N2 Zn1 N3 -13.7(3) .
C6 N2 Zn1 N4 90.9(5) .
C9 N2 Zn1 N4 -96.0(4) .
C6 N2 Zn1 N1 9.2(3) .
C9 N2 Zn1 N1 -177.8(3) .
C6 N2 Zn1 O1 -86.2(3) .
C9 N2 Zn1 O1 86.9(3) .
C14 N3 Zn1 N2 -177.6(3) .
C11 N3 Zn1 N2 16.7(3) .
C14 N3 Zn1 N4 -14.4(3) .
C11 N3 Zn1 N4 179.9(3) .
C14 N3 Zn1 N1 -95.5(5) .
C11 N3 Zn1 N1 98.8(5) .
C14 N3 Zn1 O1 81.5(3) .
C11 N3 Zn1 O1 -84.2(3) .
C19 N4 Zn1 N2 -97.8(5) .
C16 N4 Zn1 N2 97.8(4) .
C19 N4 Zn1 N3 179.8(3) .
C16 N4 Zn1 N3 15.3(3) .
C19 N4 Zn1 N1 -16.1(3) .
C16 N4 Zn1 N1 179.4(3) .
C19 N4 Zn1 O1 79.4(3) .
C16 N4 Zn1 O1 -85.1(3) .
C1 N1 Zn1 N2 179.5(3) .
C4 N1 Zn1 N2 -12.2(3) .
C1 N1 Zn1 N3 97.3(5) .
C4 N1 Zn1 N3 -94.4(5) .
C1 N1 Zn1 N4 16.2(3) .
C4 N1 Zn1 N4 -175.4(3) .
C1 N1 Zn1 O1 -79.8(3) .
C4 N1 Zn1 O1 88.5(3) .
C66B C65B O1 C65A -27(3) .
C66B C65B O1 Zn1 -93.0(15) .
C66A C65A O1 C65B 41(4) .
C66A C65A O1 Zn1 169.0(10) .
N2 Zn1 O1 C65B -126.2(9) .
N3 Zn1 O1 C65B -35.0(9) .
N4 Zn1 O1 C65B 54.6(9) .
N1 Zn1 O1 C65B 144.1(9) .
N2 Zn1 O1 C65A -150.5(9) .
N3 Zn1 O1 C65A -59.3(9) .
N4 Zn1 O1 C65A 30.4(9) .
N1 Zn1 O1 C65A 119.9(9) .
Cl3B Cl3B C69B Cl1B -59(5) 2_656
Cl3B Cl3B C69B Cl2B 77(5) 2_656
